data_4078007
loop_
_publ_author_name
'Michel, Olaf'
'Dietrich, H. Martin'
'Litlab\/o, Rannveig'
'T\"ornroos, Karl W.'
'Maichle-M\"ossmer, C\"acilia'
'Anwander, Reiner'

_publ_section_title
;
 Tris(pyrazolyl)borate Complexes of the Alkaline-Earth Metals:
 Alkylaluminate Precursors and Schlenk-Type Rearrangements
;
_journal_issue 8
_journal_name_full Organometallics
_journal_page_first 3119
_journal_paper_doi 10.1021/om300032c
_journal_volume 31
_journal_year 2012
_chemical_formula_moiety 'C25 H43 B Mg N6'
_chemical_formula_sum 'C25 H43 B Mg N6'
_chemical_formula_weight 462.77
_chemical_name_systematic
; 
 ? 
;
_space_group_IT_number 220
_symmetry_cell_setting cubic
_symmetry_space_group_name_Hall 'I -4bd 2c 3'
_symmetry_space_group_name_H-M 'I -4 3 d'
_atom_sites_solution_hydrogens geom
_atom_sites_solution_primary direct
_atom_sites_solution_secondary difmap
_audit_creation_method SHELXL-97
_cell_angle_alpha 90.00
_cell_angle_beta 90.00
_cell_angle_gamma 90.00
_cell_formula_units_Z 16
_cell_length_a 22.402(4)
_cell_length_b 22.402(4)
_cell_length_c 22.402(4)
_cell_measurement_reflns_used 9829
_cell_measurement_temperature 123(2)
_cell_measurement_theta_max 24.85
_cell_measurement_theta_min 2.23
_cell_volume 11242(3)
_computing_cell_refinement
;
Bruker (2008). SAINT, version 7.56A, Bruker AXS Inc., Madison, 
Wisconsin, USA.
;
_computing_data_collection
;
Bruker (2008). APEX2, version 2008.5-0, Bruker AXS Inc., Madison, 
Wisconsin, USA.
;
_computing_data_reduction
;
Bruker (2008). SAINT, version 7.56A, Bruker AXS Inc., Madison, 
Wisconsin, USA.
;
_computing_molecular_graphics
;
Brandenburg, K. (2009). DIAMOND. Version 3.2c. Crystal Impact GbR, Bonn, 
Germany.
;
_computing_publication_material
;
Bruker AXS (2008). SHELXTL. Version 2008/1. Bruker AXS Inc., Madison, 
Wisconsin, USA.
;
_computing_structure_refinement
;
Sheldrick, G. M. (2008). Acta Crystallographica, A64, 112-122.
;
_computing_structure_solution
;     
Sheldrick, G. M. (2008). Acta Crystallographica, A64, 112-122.
;
_diffrn_ambient_temperature 123(2)
_diffrn_measured_fraction_theta_full 1.000
_diffrn_measured_fraction_theta_max 1.000
_diffrn_measurement_device_type 'Bruker APEX-II CCD'
_diffrn_measurement_method '\w scans'
_diffrn_radiation_monochromator graphite
_diffrn_radiation_source 'TXS Rotating Anode'
_diffrn_radiation_type MoK\a
_diffrn_radiation_wavelength 0.71073
_diffrn_reflns_av_R_equivalents 0.0984
_diffrn_reflns_av_sigmaI/netI 0.0291
_diffrn_reflns_limit_h_max 26
_diffrn_reflns_limit_h_min -26
_diffrn_reflns_limit_k_max 26
_diffrn_reflns_limit_k_min -26
_diffrn_reflns_limit_l_max 26
_diffrn_reflns_limit_l_min -26
_diffrn_reflns_number 58844
_diffrn_reflns_theta_full 25.15
_diffrn_reflns_theta_max 25.15
_diffrn_reflns_theta_min 2.23
_exptl_absorpt_coefficient_mu 0.086
_exptl_absorpt_correction_T_max 0.9949
_exptl_absorpt_correction_T_min 0.9739
_exptl_absorpt_correction_type multi-scan
_exptl_absorpt_process_details
;
SADABS version 2008/1, G.M Sheldrick, University of 
G\"ttingen, Germany, 2008.
;
_exptl_crystal_colour colourless
_exptl_crystal_density_diffrn 1.094
_exptl_crystal_density_method 'not measured'
_exptl_crystal_description prism
_exptl_crystal_F_000 4032
_exptl_crystal_size_max 0.31
_exptl_crystal_size_mid 0.28
_exptl_crystal_size_min 0.06
_refine_diff_density_max 0.157
_refine_diff_density_min -0.148
_refine_diff_density_rms 0.027
_refine_ls_abs_structure_details 'Flack H D (1983), Acta Cryst. A39, 876-881'
_refine_ls_abs_structure_Flack 0.1(3)
_refine_ls_extinction_method none
_refine_ls_goodness_of_fit_ref 1.064
_refine_ls_hydrogen_treatment mixed
_refine_ls_matrix_type full
_refine_ls_number_parameters 109
_refine_ls_number_reflns 1691
_refine_ls_number_restraints 0
_refine_ls_restrained_S_all 1.064
_refine_ls_R_factor_all 0.0345
_refine_ls_R_factor_gt 0.0297
_refine_ls_shift/su_max 0.001
_refine_ls_shift/su_mean 0.000
_refine_ls_structure_factor_coef Fsqd
_refine_ls_weighting_details 'calc w=1/[\s^2^(Fo^2^)+(0.0469P)^2^+3.3475P] where P=(Fo^2^+2Fc^2^)/3'
_refine_ls_weighting_scheme calc
_refine_ls_wR_factor_gt 0.0761
_refine_ls_wR_factor_ref 0.0806
_reflns_number_gt 1566
_reflns_number_total 1691
_reflns_threshold_expression I>2\s(I)
_cod_data_source_file om300032c_si_001.cif
_cod_data_source_block Compound3
_cod_depositor_comments
;
The following automatic conversions were performed:

'_symmetry_cell_setting' value 'Cubic' changed to 'cubic' according
to /home/saulius/struct/CIF-dictionaries/cif_core.dic dictionary
named 'cif_core.dic' version 2.4.1 from 2010-06-29.

Automatic conversion script
Id: cif_fix_values 1715 2011-07-08 13:25:40Z adriana 
;
_cod_original_cell_volume 11243(3)
_cod_original_sg_symbol_H-M I-43d
_cod_database_code 4078007

loop_
_symmetry_equiv_pos_as_xyz
'x, y, z'
'-x+1/4, z+1/4, -y+3/4'
'-x+1/4, -z+3/4, y+3/4'
'-z+1/4, -y+3/4, x+3/4'
'z+1/4, -y+3/4, -x+1/4'
'y+1/4, -x+3/4, -z+1/4'
'-y+1/4, x+1/4, -z+3/4'
'z, x, y'
'y, z, x'
'-y, -z+1/2, x'
'z, -x, -y+1/2'
'-y+1/2, z, -x'
'-z, -x+1/2, y'
'-z+1/2, x, -y'
'y, -z, -x+1/2'
'x, -y, -z+1/2'
'-x+1/2, y, -z'
'-x, -y+1/2, z'
'-y+1/4, -x+3/4, z+3/4'
'y+1/4, x+1/4, z+1/4'
'-z+1/4, y+1/4, -x+3/4'
'z+1/4, y+1/4, x+1/4'
'x+1/4, -z+3/4, -y+1/4'
'x+1/4, z+1/4, y+1/4'
'x+1/2, y+1/2, z+1/2'
'-x+3/4, z+3/4, -y+5/4'
'-x+3/4, -z+5/4, y+5/4'
'-z+3/4, -y+5/4, x+5/4'
'z+3/4, -y+5/4, -x+3/4'
'y+3/4, -x+5/4, -z+3/4'
'-y+3/4, x+3/4, -z+5/4'
'z+1/2, x+1/2, y+1/2'
'y+1/2, z+1/2, x+1/2'
'-y+1/2, -z+1, x+1/2'
'z+1/2, -x+1/2, -y+1'
'-y+1, z+1/2, -x+1/2'
'-z+1/2, -x+1, y+1/2'
'-z+1, x+1/2, -y+1/2'
'y+1/2, -z+1/2, -x+1'
'x+1/2, -y+1/2, -z+1'
'-x+1, y+1/2, -z+1/2'
'-x+1/2, -y+1, z+1/2'
'-y+3/4, -x+5/4, z+5/4'
'y+3/4, x+3/4, z+3/4'
'-z+3/4, y+3/4, -x+5/4'
'z+3/4, y+3/4, x+3/4'
'x+3/4, -z+5/4, -y+3/4'
'x+3/4, z+3/4, y+3/4'

loop_
_atom_site_label
_atom_site_type_symbol
_atom_site_fract_x
_atom_site_fract_y
_atom_site_fract_z
_atom_site_U_iso_or_equiv
_atom_site_adp_type
_atom_site_occupancy
_atom_site_symmetry_multiplicity
_atom_site_calc_flag
_atom_site_refinement_flags
Mg1 Mg -0.03480(2) 0.96520(2) 0.96520(2) 0.0248(2) Uani 1 3 d S
N1 N 0.06001(5) 0.96838(6) 0.95970(6) 0.0246(3) Uani 1 1 d .
C1 C -0.08940(8) 0.91060(8) 0.91060(8) 0.0351(7) Uani 1 3 d S
H1 H -0.1318(10) 0.9165(9) 0.9208(9) 0.053 Uiso 1 1 d .
B1 B 0.04347(7) 1.04347(7) 1.04347(7) 0.0222(6) Uani 1 3 d S
H1B H 0.0705(7) 1.0705(7) 1.0705(7) 0.014(6) Uiso 1 3 d S
N2 N 0.08373(5) 1.00382(5) 1.00389(6) 0.0230(3) Uani 1 1 d .
C2 C 0.10657(7) 0.94200(6) 0.93249(6) 0.0260(3) Uani 1 1 d .
C3 C 0.15960(6) 0.96011(7) 0.95956(7) 0.0276(3) Uani 1 1 d .
H3 H 0.1989 0.9481 0.9491 0.033 Uiso 1 1 calc R
C4 C 0.14373(6) 0.99903(6) 1.00463(7) 0.0242(3) Uani 1 1 d .
C5 C 0.09824(7) 0.89926(7) 0.88044(7) 0.0316(4) Uani 1 1 d .
C6 C 0.06799(9) 0.84198(8) 0.90288(9) 0.0457(5) Uani 1 1 d .
H6A H 0.0284 0.8517 0.9187 0.069 Uiso 1 1 calc R
H6B H 0.0923 0.8241 0.9345 0.069 Uiso 1 1 calc R
H6C H 0.0639 0.8137 0.8698 0.069 Uiso 1 1 calc R
C7 C 0.15924(8) 0.88322(9) 0.85402(9) 0.0411(4) Uani 1 1 d .
H7A H 0.1840 0.8645 0.8848 0.062 Uiso 1 1 calc R
H7B H 0.1789 0.9195 0.8396 0.062 Uiso 1 1 calc R
H7C H 0.1538 0.8554 0.8207 0.062 Uiso 1 1 calc R
C8 C 0.06046(8) 0.92846(8) 0.83159(8) 0.0419(4) Uani 1 1 d .
H8A H 0.0801 0.9651 0.8180 0.063 Uiso 1 1 calc R
H8B H 0.0209 0.9381 0.8476 0.063 Uiso 1 1 calc R
H8C H 0.0562 0.9008 0.7979 0.063 Uiso 1 1 calc R
C9 C 0.18147(7) 1.03107(7) 1.04906(7) 0.0310(4) Uani 1 1 d .
H9A H 0.1668 1.0227 1.0894 0.046 Uiso 1 1 calc R
H9B H 0.1795 1.0741 1.0415 0.046 Uiso 1 1 calc R
H9C H 0.2229 1.0175 1.0455 0.046 Uiso 1 1 calc R

loop_
_atom_site_aniso_label
_atom_site_aniso_U_11
_atom_site_aniso_U_22
_atom_site_aniso_U_33
_atom_site_aniso_U_23
_atom_site_aniso_U_13
_atom_site_aniso_U_12
Mg1 0.0248(2) 0.0248(2) 0.0248(2) -0.00235(19) -0.00235(19) -0.00235(19)
N1 0.0267(6) 0.0230(6) 0.0242(6) -0.0036(5) -0.0010(5) -0.0013(5)
C1 0.0351(7) 0.0351(7) 0.0351(7) -0.0053(7) -0.0053(7) -0.0053(7)
B1 0.0222(6) 0.0222(6) 0.0222(6) -0.0008(7) -0.0008(7) -0.0008(7)
N2 0.0233(6) 0.0226(6) 0.0232(6) -0.0004(5) -0.0010(5) -0.0014(5)
C2 0.0298(8) 0.0232(7) 0.0249(7) 0.0002(6) 0.0030(6) 0.0011(6)
C3 0.0242(7) 0.0276(7) 0.0310(8) 0.0005(7) 0.0052(6) 0.0034(6)
C4 0.0229(7) 0.0226(7) 0.0272(8) 0.0031(6) 0.0027(6) 0.0001(6)
C5 0.0357(9) 0.0294(8) 0.0296(8) -0.0080(7) 0.0016(7) 0.0025(7)
C6 0.0562(11) 0.0307(9) 0.0502(11) -0.0125(8) 0.0044(9) -0.0070(8)
C7 0.0426(10) 0.0424(10) 0.0382(9) -0.0132(8) 0.0020(8) 0.0092(8)
C8 0.0472(10) 0.0457(11) 0.0326(9) -0.0126(7) -0.0039(8) 0.0069(9)
C9 0.0246(8) 0.0349(9) 0.0334(8) -0.0038(7) -0.0014(6) 0.0002(7)

loop_
_atom_type_symbol
_atom_type_description
_atom_type_scat_dispersion_real
_atom_type_scat_dispersion_imag
_atom_type_scat_source
C C 0.0033 0.0016 'International Tables Vol C Tables 4.2.6.8 and 6.1.1.4'
H H 0.0000 0.0000 'International Tables Vol C Tables 4.2.6.8 and 6.1.1.4'
N N 0.0061 0.0033 'International Tables Vol C Tables 4.2.6.8 and 6.1.1.4'
B B 0.0013 0.0007 'International Tables Vol C Tables 4.2.6.8 and 6.1.1.4'
Mg Mg 0.0486 0.0363 'International Tables Vol C Tables 4.2.6.8 and 6.1.1.4'

loop_
_geom_angle_atom_site_label_1
_geom_angle_atom_site_label_2
_geom_angle_atom_site_label_3
_geom_angle
_geom_angle_site_symmetry_1
_geom_angle_site_symmetry_3
C1 Mg1 N1 124.19(4) . .
C1 Mg1 N1 124.19(4) . 8_465
N1 Mg1 N1 91.51(6) . 8_465
C1 Mg1 N1 124.19(4) . 9_456
N1 Mg1 N1 91.51(6) . 9_456
N1 Mg1 N1 91.51(6) 8_465 9_456
C2 N1 N2 106.27(11) . .
C2 N1 Mg1 141.76(11) . .
N2 N1 Mg1 111.28(9) . .
Mg1 C1 H1 110.1(13) . .
N2 B1 N2 109.90(11) . 9_456
N2 B1 N2 109.91(11) . 8_465
N2 B1 N2 109.90(11) 9_456 8_465
N2 B1 H1B 109.03(11) . .
N2 B1 H1B 109.03(11) 9_456 .
N2 B1 H1B 109.03(11) 8_465 .
C4 N2 N1 110.35(11) . .
C4 N2 B1 128.34(15) . .
N1 N2 B1 121.28(13) . .
N1 C2 C3 109.63(13) . .
N1 C2 C5 121.94(14) . .
C3 C2 C5 128.43(14) . .
C4 C3 C2 106.42(13) . .
C4 C3 H3 126.8 . .
C2 C3 H3 126.8 . .
N2 C4 C3 107.33(13) . .
N2 C4 C9 122.37(13) . .
C3 C4 C9 130.29(14) . .
C2 C5 C8 110.32(13) . .
C2 C5 C7 109.53(14) . .
C8 C5 C7 108.50(14) . .
C2 C5 C6 109.23(13) . .
C8 C5 C6 110.31(15) . .
C7 C5 C6 108.91(14) . .
C5 C6 H6A 109.5 . .
C5 C6 H6B 109.5 . .
H6A C6 H6B 109.5 . .
C5 C6 H6C 109.5 . .
H6A C6 H6C 109.5 . .
H6B C6 H6C 109.5 . .
C5 C7 H7A 109.5 . .
C5 C7 H7B 109.5 . .
H7A C7 H7B 109.5 . .
C5 C7 H7C 109.5 . .
H7A C7 H7C 109.5 . .
H7B C7 H7C 109.5 . .
C5 C8 H8A 109.5 . .
C5 C8 H8B 109.5 . .
H8A C8 H8B 109.5 . .
C5 C8 H8C 109.5 . .
H8A C8 H8C 109.5 . .
H8B C8 H8C 109.5 . .
C4 C9 H9A 109.5 . .
C4 C9 H9B 109.5 . .
H9A C9 H9B 109.5 . .
C4 C9 H9C 109.5 . .
H9A C9 H9C 109.5 . .
H9B C9 H9C 109.5 . .

loop_
_geom_bond_atom_site_label_1
_geom_bond_atom_site_label_2
_geom_bond_distance
_geom_bond_site_symmetry_2
Mg1 C1 2.119(3) .
Mg1 N1 2.1288(14) .
Mg1 N1 2.1288(14) 8_465
Mg1 N1 2.1288(14) 9_456
N1 C2 1.345(2) .
N1 N2 1.3759(18) .
C1 H1 0.99(2) .
B1 N2 1.5454(15) .
B1 N2 1.5454(15) 9_456
B1 N2 1.5454(15) 8_465
B1 H1B 1.05(3) .
N2 C4 1.3486(19) .
C2 C3 1.394(2) .
C2 C5 1.520(2) .
C3 C4 1.381(2) .
C3 H3 0.9500 .
C4 C9 1.490(2) .
C5 C8 1.530(2) .
C5 C7 1.532(2) .
C5 C6 1.536(2) .
C6 H6A 0.9800 .
C6 H6B 0.9800 .
C6 H6C 0.9800 .
C7 H7A 0.9800 .
C7 H7B 0.9800 .
C7 H7C 0.9800 .
C8 H8A 0.9800 .
C8 H8B 0.9800 .
C8 H8C 0.9800 .
C9 H9A 0.9800 .
C9 H9B 0.9800 .
C9 H9C 0.9800 .

loop_
_geom_torsion_atom_site_label_1
_geom_torsion_atom_site_label_2
_geom_torsion_atom_site_label_3
_geom_torsion_atom_site_label_4
_geom_torsion
_geom_torsion_site_symmetry_1
C1 Mg1 N1 C2 -6.33(17) .
N1 Mg1 N1 C2 -140.55(17) 8_465
N1 Mg1 N1 C2 127.89(18) 9_456
C1 Mg1 N1 N2 -174.84(7) .
N1 Mg1 N1 N2 50.93(7) 8_465
N1 Mg1 N1 N2 -40.62(8) 9_456
C2 N1 N2 C4 -0.72(16) .
Mg1 N1 N2 C4 171.90(10) .
C2 N1 N2 B1 177.53(10) .
Mg1 N1 N2 B1 -9.84(14) .
N2 B1 N2 C4 -114.8(2) 9_456
N2 B1 N2 C4 124.2(2) 8_465
N2 B1 N2 N1 67.32(16) 9_456
N2 B1 N2 N1 -53.75(16) 8_465
N2 N1 C2 C3 0.54(16) .
Mg1 N1 C2 C3 -168.31(12) .
N2 N1 C2 C5 -179.65(13) .
Mg1 N1 C2 C5 11.5(2) .
N1 C2 C3 C4 -0.18(17) .
C5 C2 C3 C4 -179.97(14) .
N1 N2 C4 C3 0.62(16) .
B1 N2 C4 C3 -177.48(11) .
N1 N2 C4 C9 -178.19(13) .
B1 N2 C4 C9 3.7(2) .
C2 C3 C4 N2 -0.27(17) .
C2 C3 C4 C9 178.41(15) .
N1 C2 C5 C8 53.23(19) .
C3 C2 C5 C8 -127.00(16) .
N1 C2 C5 C7 172.60(14) .
C3 C2 C5 C7 -7.6(2) .
N1 C2 C5 C6 -68.19(19) .
C3 C2 C5 C6 111.58(18) .
